data_2227813
loop_
_publ_author_name
'Guo, Ze-Rong'
'Li, Hua-Bo'
'Li, Fang'

_publ_section_title
;
 4-Methyl-3-nitrobenzaldehyde
;
_journal_coeditor_code LX2167
_journal_issue 9
_journal_name_full 'Acta Crystallographica Section E'
_journal_page_first o2420
_journal_paper_doi 10.1107/S1600536810033635
_journal_volume 66
_journal_year 2010
_chemical_formula_iupac 'C8 H7 N O3'
_chemical_formula_moiety 'C8 H7 N O3'
_chemical_formula_sum 'C8 H7 N O3'
_chemical_formula_weight 165.15
_chemical_name_systematic
;
4-Methyl-3-nitrobenzaldehyde
;
_space_group_IT_number 14
_symmetry_cell_setting monoclinic
_symmetry_space_group_name_Hall '-P 2ybc'
_symmetry_space_group_name_H-M 'P 1 21/c 1'
_atom_sites_solution_hydrogens geom
_atom_sites_solution_primary direct
_atom_sites_solution_secondary difmap
_audit_creation_method SHELXL-97
_cell_angle_alpha 90.00
_cell_angle_beta 97.647(2)
_cell_angle_gamma 90.00
_cell_formula_units_Z 4
_cell_length_a 3.9052(6)
_cell_length_b 17.841(3)
_cell_length_c 11.0663(15)
_cell_measurement_reflns_used 1083
_cell_measurement_temperature 293(2)
_cell_measurement_theta_max 23.92
_cell_measurement_theta_min 2.18
_cell_volume 764.2(2)
_computing_cell_refinement 'SAINT-Plus (Bruker, 2003)'
_computing_data_collection 'SMART (Bruker, 2002)'
_computing_data_reduction 'SAINT-Plus (Bruker, 2003)'
_computing_molecular_graphics 'ORTEP-3 (Farrugia, 1997)'
_computing_publication_material 'WinGX (Farrugia, 1999)'
_computing_structure_refinement 'SHELXTL (Sheldrick, 2008)'
_computing_structure_solution 'SHELXTL (Sheldrick, 2008)'
_diffrn_ambient_temperature 293(2)
_diffrn_measured_fraction_theta_full 1.000
_diffrn_measured_fraction_theta_max 1.000
_diffrn_measurement_device_type 'Bruker APEX CCD area-detector'
_diffrn_measurement_method '\f and \w scans'
_diffrn_radiation_monochromator graphite
_diffrn_radiation_source 'fine-focus sealed tube'
_diffrn_radiation_type MoK\a
_diffrn_radiation_wavelength 0.71073
_diffrn_reflns_av_R_equivalents 0.0177
_diffrn_reflns_av_sigmaI/netI 0.0257
_diffrn_reflns_limit_h_max 4
_diffrn_reflns_limit_h_min -4
_diffrn_reflns_limit_k_max 18
_diffrn_reflns_limit_k_min -21
_diffrn_reflns_limit_l_max 13
_diffrn_reflns_limit_l_min -13
_diffrn_reflns_number 4088
_diffrn_reflns_theta_full 25.03
_diffrn_reflns_theta_max 25.03
_diffrn_reflns_theta_min 2.18
_exptl_absorpt_coefficient_mu 0.112
_exptl_absorpt_correction_T_max 1.000000
_exptl_absorpt_correction_T_min 0.744639
_exptl_absorpt_correction_type multi-scan
_exptl_absorpt_process_details '(SADABS; Bruker, 2003)'
_exptl_crystal_colour Colorless
_exptl_crystal_density_diffrn 1.435
_exptl_crystal_density_method 'not measured'
_exptl_crystal_description Block
_exptl_crystal_F_000 344
_exptl_crystal_size_max 0.32
_exptl_crystal_size_mid 0.20
_exptl_crystal_size_min 0.12
_refine_diff_density_max 0.130
_refine_diff_density_min -0.156
_refine_ls_extinction_method none
_refine_ls_goodness_of_fit_ref 1.054
_refine_ls_hydrogen_treatment constr
_refine_ls_matrix_type full
_refine_ls_number_parameters 110
_refine_ls_number_reflns 1353
_refine_ls_number_restraints 0
_refine_ls_restrained_S_all 1.054
_refine_ls_R_factor_all 0.0540
_refine_ls_R_factor_gt 0.0386
_refine_ls_shift/su_max 0.000
_refine_ls_shift/su_mean 0.000
_refine_ls_structure_factor_coef Fsqd
_refine_ls_weighting_details 'calc w=1/[\s^2^(Fo^2^)+(0.0555P)^2^+0.1376P] where P=(Fo^2^+2Fc^2^)/3'
_refine_ls_weighting_scheme calc
_refine_ls_wR_factor_gt 0.1031
_refine_ls_wR_factor_ref 0.1142
_reflns_number_gt 1012
_reflns_number_total 1353
_reflns_threshold_expression I>2\s(I)
_cod_data_source_file lx2167.cif
_cod_data_source_block I
_cod_original_cell_volume 764.14(19)
_cod_original_sg_symbol_H-M 'P 21/c'
_cod_database_code 2227813
_cod_database_fobs_code 2227813

loop_
_symmetry_equiv_pos_as_xyz
'x, y, z'
'-x, y+1/2, -z+1/2'
'-x, -y, -z'
'x, -y-1/2, z-1/2'

loop_
_atom_site_type_symbol
_atom_site_label
_atom_site_fract_x
_atom_site_fract_y
_atom_site_fract_z
_atom_site_U_iso_or_equiv
_atom_site_adp_type
_atom_site_calc_flag
_atom_site_refinement_flags
_atom_site_occupancy
_atom_site_disorder_assembly
_atom_site_disorder_group
O O1 1.3758(4) 0.60008(9) 1.06104(12) 0.0824(5) Uani d . 1 . .
O O2 1.0886(5) 0.70092(9) 1.05565(14) 0.0976(6) Uani d . 1 . .
O O3 0.8183(5) 0.42460(9) 0.60139(14) 0.0937(6) Uani d . 1 . .
N N1 1.1695(4) 0.64374(9) 1.00814(13) 0.0537(4) Uani d . 1 . .
C C1 0.7588(6) 0.75833(11) 0.8424(2) 0.0680(6) Uani d . 1 . .
H H1A 0.6294 0.7831 0.7740 0.102 Uiso calc R 1 . .
H H1B 0.9756 0.7835 0.8638 0.102 Uiso calc R 1 . .
H H1C 0.6300 0.7594 0.9105 0.102 Uiso calc R 1 . .
C C2 0.8234(4) 0.67836(9) 0.80931(16) 0.0479(4) Uani d . 1 . .
C C3 0.6869(5) 0.65315(10) 0.69353(16) 0.0549(5) Uani d . 1 . .
H H3 0.5619 0.6866 0.6403 0.066 Uiso calc R 1 . .
C C4 0.7290(5) 0.58141(10) 0.65495(15) 0.0546(5) Uani d . 1 . .
H H4 0.6312 0.5669 0.5772 0.065 Uiso calc R 1 . .
C C5 0.9177(4) 0.52988(10) 0.73139(14) 0.0483(4) Uani d . 1 . .
C C6 0.9618(5) 0.45197(11) 0.69313(17) 0.0640(5) Uani d . 1 . .
H H6 1.1124 0.4217 0.7440 0.077 Uiso calc R 1 . .
C C7 1.0625(4) 0.55297(9) 0.84592(14) 0.0458(4) Uani d . 1 . .
H H7 1.1943 0.5197 0.8975 0.055 Uiso calc R 1 . .
C C8 1.0119(4) 0.62533(9) 0.88392(14) 0.0440(4) Uani d . 1 . .

loop_
_atom_site_aniso_label
_atom_site_aniso_U_11
_atom_site_aniso_U_22
_atom_site_aniso_U_33
_atom_site_aniso_U_12
_atom_site_aniso_U_13
_atom_site_aniso_U_23
O1 0.0988(12) 0.0828(11) 0.0565(9) 0.0162(9) -0.0233(8) -0.0012(7)
O2 0.1323(15) 0.0757(11) 0.0757(11) 0.0201(10) -0.0198(10) -0.0281(9)
O3 0.1213(14) 0.0757(11) 0.0727(10) 0.0141(9) -0.0293(9) -0.0225(8)
N1 0.0589(9) 0.0527(9) 0.0476(8) -0.0074(7) 0.0000(7) -0.0003(7)
C1 0.0713(13) 0.0501(11) 0.0811(14) 0.0055(9) 0.0046(11) 0.0069(10)
C2 0.0438(9) 0.0461(10) 0.0540(10) -0.0021(7) 0.0074(8) 0.0087(7)
C3 0.0530(10) 0.0593(12) 0.0504(10) 0.0036(8) -0.0001(8) 0.0172(8)
C4 0.0554(11) 0.0646(12) 0.0412(9) -0.0009(9) -0.0028(8) 0.0046(8)
C5 0.0472(10) 0.0536(10) 0.0429(9) -0.0010(7) 0.0011(7) 0.0010(7)
C6 0.0730(13) 0.0625(13) 0.0527(11) 0.0082(10) -0.0063(9) -0.0047(9)
C7 0.0439(9) 0.0480(10) 0.0438(9) 0.0007(7) 0.0000(7) 0.0072(7)
C8 0.0427(9) 0.0488(10) 0.0396(9) -0.0064(7) 0.0028(7) 0.0046(7)

loop_
_atom_type_symbol
_atom_type_description
_atom_type_scat_dispersion_real
_atom_type_scat_dispersion_imag
_atom_type_scat_source
C C 0.0033 0.0016 'International Tables Vol C Tables 4.2.6.8 and 6.1.1.4'
H H 0.0000 0.0000 'International Tables Vol C Tables 4.2.6.8 and 6.1.1.4'
N N 0.0061 0.0033 'International Tables Vol C Tables 4.2.6.8 and 6.1.1.4'
O O 0.0106 0.0060 'International Tables Vol C Tables 4.2.6.8 and 6.1.1.4'

loop_
_geom_angle_atom_site_label_1
_geom_angle_atom_site_label_2
_geom_angle_atom_site_label_3
_geom_angle_site_symmetry_1
_geom_angle_site_symmetry_3
_geom_angle
_geom_angle_publ_flag
O2 N1 O1 . . 121.80(16) ?
O2 N1 C8 . . 119.68(16) ?
O1 N1 C8 . . 118.51(15) ?
C2 C1 H1A . . 109.5 ?
C2 C1 H1B . . 109.5 ?
H1A C1 H1B . . 109.5 ?
C2 C1 H1C . . 109.5 ?
H1A C1 H1C . . 109.5 ?
H1B C1 H1C . . 109.5 ?
C3 C2 C8 . . 115.51(16) ?
C3 C2 C1 . . 118.29(16) ?
C8 C2 C1 . . 126.21(16) ?
C4 C3 C2 . . 122.81(16) ?
C4 C3 H3 . . 118.6 ?
C2 C3 H3 . . 118.6 ?
C3 C4 C5 . . 120.32(16) ?
C3 C4 H4 . . 119.8 ?
C5 C4 H4 . . 119.8 ?
C7 C5 C4 . . 118.69(17) ?
C7 C5 C6 . . 119.82(16) ?
C4 C5 C6 . . 121.49(16) ?
O3 C6 C5 . . 124.79(18) ?
O3 C6 H6 . . 117.6 ?
C5 C6 H6 . . 117.6 ?
C5 C7 C8 . . 120.08(15) ?
C5 C7 H7 . . 120.0 ?
C8 C7 H7 . . 120.0 ?
C7 C8 C2 . . 122.57(15) ?
C7 C8 N1 . . 115.84(14) ?
C2 C8 N1 . . 121.59(15) ?

loop_
_geom_bond_atom_site_label_1
_geom_bond_atom_site_label_2
_geom_bond_site_symmetry_2
_geom_bond_distance
_geom_bond_publ_flag
O1 N1 . 1.2135(19) ?
O2 N1 . 1.209(2) ?
O3 C6 . 1.197(2) ?
N1 C8 . 1.467(2) ?
C1 C2 . 1.503(2) ?
C1 H1A . 0.9600 ?
C1 H1B . 0.9600 ?
C1 H1C . 0.9600 ?
C2 C3 . 1.395(2) ?
C2 C8 . 1.399(2) ?
C3 C4 . 1.366(3) ?
C3 H3 . 0.9300 ?
C4 C5 . 1.392(2) ?
C4 H4 . 0.9300 ?
C5 C7 . 1.380(2) ?
C5 C6 . 1.470(3) ?
C6 H6 . 0.9300 ?
C7 C8 . 1.380(2) ?
C7 H7 . 0.9300 ?

loop_
_geom_hbond_atom_site_label_D
_geom_hbond_atom_site_label_H
_geom_hbond_atom_site_label_A
_geom_hbond_site_symmetry_A
_geom_hbond_distance_DH
_geom_hbond_distance_HA
_geom_hbond_distance_DA
_geom_hbond_angle_DHA
C4 H4 O3 3_666 0.9300 2.4700 3.319(2) 152.00

loop_
_geom_torsion_atom_site_label_1
_geom_torsion_atom_site_label_2
_geom_torsion_atom_site_label_3
_geom_torsion_atom_site_label_4
_geom_torsion_site_symmetry_1
_geom_torsion_site_symmetry_2
_geom_torsion_site_symmetry_3
_geom_torsion_site_symmetry_4
_geom_torsion
_geom_torsion_publ_flag
C8 C2 C3 C4 . . . . 0.8(3) ?
C1 C2 C3 C4 . . . . -179.54(18) ?
C2 C3 C4 C5 . . . . -0.7(3) ?
C3 C4 C5 C7 . . . . -0.5(3) ?
C3 C4 C5 C6 . . . . 178.88(17) ?
C7 C5 C6 O3 . . . . 172.0(2) ?
C4 C5 C6 O3 . . . . -7.4(3) ?
C4 C5 C7 C8 . . . . 1.6(2) ?
C6 C5 C7 C8 . . . . -177.77(16) ?
C5 C7 C8 C2 . . . . -1.6(3) ?
C5 C7 C8 N1 . . . . 178.59(14) ?
C3 C2 C8 C7 . . . . 0.4(2) ?
C1 C2 C8 C7 . . . . -179.27(16) ?
C3 C2 C8 N1 . . . . -179.79(14) ?
C1 C2 C8 N1 . . . . 0.5(3) ?
O2 N1 C8 C7 . . . . -167.19(17) ?
O1 N1 C8 C7 . . . . 11.8(2) ?
O2 N1 C8 C2 . . . . 13.0(3) ?
O1 N1 C8 C2 . . . . -167.98(17) ?

loop_
_cod_related_entry_id
_cod_related_entry_database
_cod_related_entry_code
1 ChemSpider 1408587
